data_7203807
loop_
_publ_author_name
'Dias, Jo\~ao C.'
'Ribas, Xavi'
'Morgado, Jorge'
'Sei\,ca, Jo\~ao'
'Lopes, Elsa B.'
'Santos, Isabel C.'
'Henriques, Rui T.'
'Almeida, Manuel'
'Wurst, Klaus'
'Foury-Leylekian, Pascale'
'Canadell, Enric'
'Vidal-Gancedo, Jos\'e'
'Veciana, Jaume'
'Rovira, Concepci\'o'

_publ_section_title
;
 Multistability in a family of DT--TTF organic radical based compounds
 (DT--TTF)4[M(L)2]3 (M = Au, Cu; L = pds, pdt, bdt)
;
_journal_issue 31
_journal_name_full 'Journal of Materials Chemistry'
_journal_page_first 3187
_journal_paper_doi 10.1039/b505724h
_journal_volume 15
_journal_year 2005
_chemical_formula_sum 'C18 H8 Cu N4 S10'
_chemical_formula_weight 664.42
_chemical_name_systematic
;
?
;
_space_group_IT_number 14
_symmetry_cell_setting monoclinic
_symmetry_space_group_name_Hall '-P 2yn'
_symmetry_space_group_name_H-M 'P 1 21/n 1'
_atom_sites_solution_hydrogens geom
_atom_sites_solution_primary direct
_atom_sites_solution_secondary difmap
_audit_creation_method SHELXL-97
_cell_angle_alpha 90.00
_cell_angle_beta 101.834(2)
_cell_angle_gamma 90.00
_cell_formula_units_Z 4
_cell_length_a 11.8136(4)
_cell_length_b 10.5663(3)
_cell_length_c 18.58310(7)
_cell_measurement_reflns_used 14388
_cell_measurement_temperature 233(2)
_cell_measurement_theta_max 24.0
_cell_measurement_theta_min 1.0
_cell_volume 2270.35(10)
_computing_data_collection 'Kappa CCD'
_computing_data_reduction 'DENZO and SCALEPACK'
_computing_structure_refinement 'SHELXL-97 (Sheldrick, 1997)'
_computing_structure_solution 'SHELXS-97 (Sheldrick, 1990)'
_diffrn_ambient_temperature 233(2)
_diffrn_measured_fraction_theta_full 0.993
_diffrn_measured_fraction_theta_max 0.993
_diffrn_measurement_device_type 'Kappa CCD'
_diffrn_measurement_method 'phi and omega-scans'
_diffrn_radiation_monochromator graphite
_diffrn_radiation_source 'fine-focus sealed tube'
_diffrn_radiation_type MoK\a
_diffrn_radiation_wavelength 0.71073
_diffrn_reflns_av_R_equivalents 0.0537
_diffrn_reflns_av_sigmaI/netI 0.0463
_diffrn_reflns_limit_h_max 12
_diffrn_reflns_limit_h_min 0
_diffrn_reflns_limit_k_max 11
_diffrn_reflns_limit_k_min -11
_diffrn_reflns_limit_l_max 19
_diffrn_reflns_limit_l_min -20
_diffrn_reflns_number 10317
_diffrn_reflns_theta_full 23.00
_diffrn_reflns_theta_max 23.00
_diffrn_reflns_theta_min 1.88
_diffrn_standards_decay_% 0
_exptl_absorpt_coefficient_mu 1.901
_exptl_absorpt_correction_type none
_exptl_crystal_colour black
_exptl_crystal_density_diffrn 1.944
_exptl_crystal_density_method 'not measured'
_exptl_crystal_description plate
_exptl_crystal_F_000 1332
_exptl_crystal_size_max 0.12
_exptl_crystal_size_mid 0.08
_exptl_crystal_size_min 0.02
_refine_diff_density_max 0.822
_refine_diff_density_min -0.414
_refine_diff_density_rms 0.107
_refine_ls_extinction_method none
_refine_ls_goodness_of_fit_ref 1.105
_refine_ls_hydrogen_treatment riding
_refine_ls_matrix_type full
_refine_ls_number_parameters 298
_refine_ls_number_reflns 3143
_refine_ls_number_restraints 0
_refine_ls_restrained_S_all 1.105
_refine_ls_R_factor_all 0.0657
_refine_ls_R_factor_gt 0.0508
_refine_ls_shift/su_max 0.001
_refine_ls_shift/su_mean 0.000
_refine_ls_structure_factor_coef Fsqd
_refine_ls_weighting_details 'calc w=1/[\s^2^(Fo^2^)+(0.0492P)^2^+11.7582P] where P=(Fo^2^+2Fc^2^)/3'
_refine_ls_weighting_scheme calc
_refine_ls_wR_factor_gt 0.1252
_refine_ls_wR_factor_ref 0.1300
_reflns_number_gt 2568
_reflns_number_total 3143
_reflns_threshold_expression >2sigma(I)
_cod_data_source_file b505724h.txt
_cod_data_source_block x57
_cod_original_sg_symbol_H-M P2(1)/n
_cod_database_code 7203807

loop_
_symmetry_equiv_pos_as_xyz
'x, y, z'
'-x+1/2, y+1/2, -z+1/2'
'-x, -y, -z'
'x-1/2, -y-1/2, z-1/2'

loop_
_atom_site_label
_atom_site_type_symbol
_atom_site_fract_x
_atom_site_fract_y
_atom_site_fract_z
_atom_site_U_iso_or_equiv
_atom_site_adp_type
_atom_site_occupancy
_atom_site_symmetry_multiplicity
_atom_site_calc_flag
_atom_site_refinement_flags
_atom_site_disorder_assembly
_atom_site_disorder_group
Cu1 Cu 0.54753(6) 0.13050(7) 0.57475(4) 0.0256(3) Uani 1 1 d . . .
S1 S 0.49362(14) 0.04641(16) 0.66999(10) 0.0290(4) Uani 1 1 d . . .
S2 S 0.69581(15) 0.00469(17) 0.58546(10) 0.0338(5) Uani 1 1 d . . .
S3 S 0.40305(15) 0.26193(16) 0.56546(10) 0.0307(4) Uani 1 1 d . . .
S4 S 0.60492(15) 0.21349(18) 0.48096(10) 0.0363(5) Uani 1 1 d . . .
S5 S 0.21578(14) -0.00115(16) 0.58405(9) 0.0271(4) Uani 1 1 d . . .
S6 S 0.23461(16) -0.26314(17) 0.75931(10) 0.0359(5) Uani 1 1 d . . .
S7 S 0.00637(15) 0.01544(17) 0.64736(10) 0.0341(5) Uani 1 1 d . . .
S8 S 0.11756(14) 0.21800(17) 0.47035(10) 0.0304(4) Uani 1 1 d . . .
S9 S -0.10141(17) 0.51234(18) 0.36784(11) 0.0405(5) Uani 1 1 d . . .
S10 S -0.09252(14) 0.23356(16) 0.53305(10) 0.0296(4) Uani 1 1 d . . .
N1 N 0.5878(5) -0.1395(5) 0.7573(3) 0.0330(14) Uani 1 1 d . . .
N2 N 0.7693(5) -0.1762(6) 0.6818(3) 0.0390(15) Uani 1 1 d . . .
N3 N 0.3278(5) 0.4325(6) 0.4621(3) 0.0385(15) Uani 1 1 d . . .
N4 N 0.5025(5) 0.3806(6) 0.3843(3) 0.0369(15) Uani 1 1 d . . .
C1 C 0.5970(5) -0.0709(6) 0.6994(3) 0.0257(15) Uani 1 1 d . . .
C2 C 0.6879(5) -0.0892(6) 0.6613(4) 0.0262(15) Uani 1 1 d . . .
C3 C 0.7590(7) -0.2457(6) 0.7407(4) 0.0381(19) Uani 1 1 d . . .
H3 H 0.8148 -0.3081 0.7577 0.046 Uiso 1 1 calc . . .
C4 C 0.6681(7) -0.2283(7) 0.7775(4) 0.0363(18) Uani 1 1 d . . .
H4 H 0.6635 -0.2807 0.8177 0.044 Uiso 1 1 calc . . .
C5 C 0.4102(6) 0.3469(6) 0.4851(4) 0.0275(16) Uani 1 1 d . . .
C6 C 0.4972(6) 0.3208(6) 0.4468(4) 0.0270(16) Uani 1 1 d . . .
C7 C 0.4185(7) 0.4678(7) 0.3617(4) 0.0394(19) Uani 1 1 d . . .
H7 H 0.4185 0.5126 0.3180 0.047 Uiso 1 1 calc . . .
C8 C 0.3334(6) 0.4932(7) 0.4003(4) 0.0380(19) Uani 1 1 d . . .
H8 H 0.2777 0.5552 0.3825 0.046 Uiso 1 1 calc . . .
C9 C 0.0832(5) 0.0692(6) 0.5835(3) 0.0235(15) Uani 1 1 d . . .
C10 C 0.2098(5) -0.1016(6) 0.6576(3) 0.0238(15) Uani 1 1 d . . .
C11 C 0.2871(6) -0.1920(7) 0.6904(4) 0.0332(17) Uani 1 1 d . . .
H11 H 0.3576 -0.2116 0.6771 0.040 Uiso 1 1 calc . . .
C12 C 0.1115(6) -0.1743(7) 0.7446(4) 0.0360(18) Uani 1 1 d . . .
H12 H 0.0526 -0.1810 0.7715 0.043 Uiso 1 1 calc . . .
C13 C 0.1110(6) -0.0924(6) 0.6883(4) 0.0304(17) Uani 1 1 d . . .
C14 C 0.0412(5) 0.1654(6) 0.5345(4) 0.0260(15) Uani 1 1 d . . .
C15 C 0.0185(5) 0.3335(6) 0.4336(4) 0.0267(16) Uani 1 1 d . . .
C16 C 0.0186(6) 0.4209(7) 0.3800(4) 0.0362(18) Uani 1 1 d . . .
H16 H 0.0776 0.4295 0.3532 0.043 Uiso 1 1 calc . . .
C17 C -0.1555(6) 0.4358(7) 0.4346(4) 0.0373(18) Uani 1 1 d . . .
H17 H -0.2254 0.4562 0.4487 0.045 Uiso 1 1 calc . . .
C18 C -0.0829(6) 0.3417(6) 0.4643(4) 0.0285(16) Uani 1 1 d . . .

loop_
_atom_site_aniso_label
_atom_site_aniso_U_11
_atom_site_aniso_U_22
_atom_site_aniso_U_33
_atom_site_aniso_U_23
_atom_site_aniso_U_13
_atom_site_aniso_U_12
Cu1 0.0236(4) 0.0261(5) 0.0277(5) -0.0008(4) 0.0067(3) 0.0017(3)
S1 0.0251(9) 0.0315(9) 0.0324(10) 0.0012(8) 0.0104(7) 0.0029(7)
S2 0.0319(9) 0.0360(10) 0.0375(11) 0.0094(9) 0.0168(8) 0.0118(8)
S3 0.0301(9) 0.0314(10) 0.0338(10) 0.0031(8) 0.0137(8) 0.0081(8)
S4 0.0352(10) 0.0395(11) 0.0386(11) 0.0075(9) 0.0177(9) 0.0104(8)
S5 0.0241(9) 0.0311(9) 0.0275(9) 0.0078(8) 0.0089(7) 0.0032(7)
S6 0.0398(11) 0.0338(10) 0.0339(11) 0.0106(8) 0.0069(8) 0.0012(8)
S7 0.0320(10) 0.0389(11) 0.0363(11) 0.0113(9) 0.0180(8) 0.0069(8)
S8 0.0247(9) 0.0364(10) 0.0326(10) 0.0112(8) 0.0116(8) 0.0052(8)
S9 0.0488(12) 0.0304(10) 0.0387(11) 0.0082(9) 0.0005(9) 0.0070(9)
S10 0.0264(9) 0.0312(10) 0.0340(10) 0.0040(8) 0.0130(8) 0.0060(7)
N1 0.040(3) 0.032(3) 0.027(3) 0.000(3) 0.006(3) -0.002(3)
N2 0.036(3) 0.042(4) 0.042(4) 0.011(3) 0.015(3) 0.009(3)
N3 0.035(3) 0.036(3) 0.044(4) 0.003(3) 0.007(3) 0.013(3)
N4 0.038(3) 0.036(4) 0.039(4) 0.004(3) 0.013(3) 0.001(3)
C1 0.029(4) 0.026(4) 0.020(4) -0.006(3) 0.000(3) -0.009(3)
C2 0.024(4) 0.027(4) 0.028(4) -0.001(3) 0.007(3) 0.003(3)
C3 0.044(5) 0.027(4) 0.040(5) 0.006(4) 0.004(4) 0.011(3)
C4 0.045(5) 0.035(4) 0.028(4) 0.005(3) 0.007(4) 0.001(4)
C5 0.032(4) 0.021(4) 0.029(4) -0.004(3) 0.005(3) -0.005(3)
C6 0.030(4) 0.024(4) 0.028(4) -0.001(3) 0.007(3) -0.005(3)
C7 0.045(5) 0.034(4) 0.038(4) 0.007(4) 0.005(4) -0.008(4)
C8 0.039(4) 0.024(4) 0.047(5) 0.008(4) -0.002(4) 0.000(3)
C9 0.020(3) 0.027(4) 0.026(4) -0.003(3) 0.010(3) -0.002(3)
C10 0.022(3) 0.025(4) 0.025(4) 0.000(3) 0.006(3) 0.001(3)
C11 0.035(4) 0.033(4) 0.031(4) 0.007(3) 0.005(3) -0.008(3)
C12 0.039(4) 0.046(5) 0.026(4) 0.009(4) 0.014(3) 0.002(4)
C13 0.038(4) 0.027(4) 0.024(4) 0.000(3) 0.003(3) -0.003(3)
C14 0.029(4) 0.021(3) 0.027(4) -0.001(3) 0.003(3) -0.001(3)
C15 0.026(4) 0.028(4) 0.027(4) -0.001(3) 0.007(3) 0.001(3)
C16 0.037(4) 0.041(4) 0.032(4) 0.006(4) 0.008(3) 0.002(3)
C17 0.035(4) 0.038(4) 0.038(4) 0.000(4) 0.006(3) 0.005(3)
C18 0.031(4) 0.028(4) 0.026(4) -0.003(3) 0.004(3) -0.001(3)

loop_
_atom_type_symbol
_atom_type_description
_atom_type_scat_dispersion_real
_atom_type_scat_dispersion_imag
_atom_type_scat_source
C C 0.0033 0.0016 'International Tables Vol C Tables 4.2.6.8 and 6.1.1.4'
H H 0.0000 0.0000 'International Tables Vol C Tables 4.2.6.8 and 6.1.1.4'
N N 0.0061 0.0033 'International Tables Vol C Tables 4.2.6.8 and 6.1.1.4'
S S 0.1246 0.1234 'International Tables Vol C Tables 4.2.6.8 and 6.1.1.4'
Cu Cu 0.3201 1.2651 'International Tables Vol C Tables 4.2.6.8 and 6.1.1.4'

loop_
_geom_angle_atom_site_label_1
_geom_angle_atom_site_label_2
_geom_angle_atom_site_label_3
_geom_angle
_geom_angle_site_symmetry_1
_geom_angle_site_symmetry_3
_geom_angle_publ_flag
S2 Cu1 S3 178.01(8) . . ?
S2 Cu1 S4 86.69(7) . . ?
S3 Cu1 S4 92.71(7) . . ?
S2 Cu1 S1 92.31(7) . . ?
S3 Cu1 S1 88.27(7) . . ?
S4 Cu1 S1 178.82(7) . . ?
C1 S1 Cu1 103.9(2) . . ?
C2 S2 Cu1 104.3(2) . . ?
C5 S3 Cu1 102.7(2) . . ?
C6 S4 Cu1 103.4(2) . . ?
C9 S5 C10 94.8(3) . . ?
C12 S6 C11 93.8(3) . . ?
C9 S7 C13 95.1(3) . . ?
C14 S8 C15 95.3(3) . . ?
C16 S9 C17 93.5(3) . . ?
C14 S10 C18 95.1(3) . . ?
C1 N1 C4 116.4(6) . . ?
C2 N2 C3 115.5(6) . . ?
C8 N3 C5 116.2(6) . . ?
C6 N4 C7 115.4(6) . . ?
N1 C1 C2 122.0(6) . . ?
N1 C1 S1 118.4(5) . . ?
C2 C1 S1 119.6(5) . . ?
N2 C2 C1 122.0(6) . . ?
N2 C2 S2 118.1(5) . . ?
C1 C2 S2 119.9(5) . . ?
N2 C3 C4 122.2(6) . . ?
N1 C4 C3 121.9(7) . . ?
N3 C5 C6 122.5(6) . . ?
N3 C5 S3 117.3(5) . . ?
C6 C5 S3 120.1(5) . . ?
N4 C6 C5 121.5(6) . . ?
N4 C6 S4 117.9(5) . . ?
C5 C6 S4 120.5(5) . . ?
N4 C7 C8 122.5(7) . . ?
N3 C8 C7 121.9(6) . . ?
C14 C9 S7 121.5(5) . . ?
C14 C9 S5 121.4(5) . . ?
S7 C9 S5 117.1(4) . . ?
C11 C10 C13 113.5(6) . . ?
C11 C10 S5 129.9(5) . . ?
C13 C10 S5 116.6(5) . . ?
C10 C11 S6 109.2(5) . . ?
C13 C12 S6 110.1(5) . . ?
C12 C13 C10 113.3(6) . . ?
C12 C13 S7 130.3(6) . . ?
C10 C13 S7 116.4(5) . . ?
C9 C14 S8 121.4(5) . . ?
C9 C14 S10 121.2(5) . . ?
S8 C14 S10 117.3(4) . . ?
C16 C15 C18 112.2(6) . . ?
C16 C15 S8 131.7(5) . . ?
C18 C15 S8 116.1(5) . . ?
C15 C16 S9 111.0(5) . . ?
C18 C17 S9 110.0(5) . . ?
C17 C18 C15 113.3(6) . . ?
C17 C18 S10 130.7(6) . . ?
C15 C18 S10 116.1(5) . . ?

loop_
_geom_bond_atom_site_label_1
_geom_bond_atom_site_label_2
_geom_bond_distance
_geom_bond_site_symmetry_2
_geom_bond_publ_flag
Cu1 S2 2.1754(19) . ?
Cu1 S3 2.1796(18) . ?
Cu1 S4 2.180(2) . ?
Cu1 S1 2.1885(19) . ?
S1 C1 1.747(7) . ?
S2 C2 1.742(7) . ?
S3 C5 1.760(7) . ?
S4 C6 1.726(7) . ?
S5 C9 1.731(6) . ?
S5 C10 1.743(7) . ?
S6 C12 1.705(7) . ?
S6 C11 1.706(7) . ?
S7 C9 1.731(7) . ?
S7 C13 1.737(7) . ?
S8 C14 1.729(7) . ?
S8 C15 1.731(7) . ?
S9 C16 1.692(7) . ?
S9 C17 1.711(8) . ?
S10 C14 1.731(7) . ?
S10 C18 1.735(7) . ?
N1 C1 1.320(9) . ?
N1 C4 1.333(9) . ?
N2 C2 1.328(8) . ?
N2 C3 1.345(9) . ?
N3 C8 1.328(9) . ?
N3 C5 1.334(8) . ?
N4 C6 1.334(9) . ?
N4 C7 1.356(9) . ?
C1 C2 1.416(9) . ?
C3 C4 1.399(11) . ?
C5 C6 1.392(9) . ?
C7 C8 1.376(11) . ?
C9 C14 1.387(9) . ?
C10 C11 1.375(9) . ?
C10 C13 1.404(10) . ?
C12 C13 1.357(10) . ?
C15 C16 1.360(10) . ?
C15 C18 1.431(9) . ?
C17 C18 1.355(10) . ?
